data_1001371
loop_
_publ_author_name
'Leclaire, A'
'Chahboun, H'
'Groult, D'
'Raveau, B'

_publ_section_title
;
Concerning the Intersecting Tunnel Structure of a Novel
Vanadyldiphosphate K~2~ (V O~3~) (P~2~ O~7~)~2~ and Its Structural
Relationships with Other V(V) and V(IV) Phosphates and Relatives
;
_journal_coden_ASTM JSSCBI
_journal_name_full 'Journal of Solid State Chemistry'
_journal_page_first 170
_journal_page_last 179
_journal_paper_doi 10.1016/0022-4596(88)90105-3
_journal_volume 77
_journal_year 1988
_chemical_formula_structural 'K2 (V O)3 (P2 O7)2'
_chemical_formula_sum 'K2 O17 P4 V3'
_chemical_name_systematic 'Dipotassium vanadtobiphosphate'
_space_group_IT_number 33
_symmetry_cell_setting orthorhombic
_symmetry_Int_Tables_number 33
_symmetry_space_group_name_Hall 'P 2c -2n'
_symmetry_space_group_name_H-M 'P n a 21'
_cell_angle_alpha 90
_cell_angle_beta 90
_cell_angle_gamma 90
_cell_formula_units_Z 4
_cell_length_a 17.407(1)
_cell_length_b 11.3438(7)
_cell_length_c 7.2964(15)
_cell_volume 1440.8
_refine_ls_R_factor_all 0.049
_cod_database_code 1001371

loop_
_symmetry_equiv_pos_as_xyz
x,y,z
-x,-y,1/2+z
1/2-x,1/2+y,1/2+z
1/2+x,1/2-y,z

loop_
_atom_site_label
_atom_site_type_symbol
_atom_site_symmetry_multiplicity
_atom_site_Wyckoff_symbol
_atom_site_fract_x
_atom_site_fract_y
_atom_site_fract_z
_atom_site_occupancy
_atom_site_attached_hydrogens
_atom_site_calc_flag
V1 V4+ 4 a 0.1005(2) 0.6612(3) 0.25 1. 0 d
V2 V4+ 4 a 0.1901(2) 0.3392(3) 0.2692(19) 1. 0 d
V3 V4+ 4 a 0.0013(4) 0.0017(6) 0.0412(14) 1. 0 d
K1 K1+ 4 a 0.1728(4) 0.1371(6) 0.7612(37) 1. 0 d
K2 K1+ 4 a 0.3619(5) 0.0352(7) 0.2418(31) 1. 0 d
P1 P5+ 4 a 0.3247(10) 0.3886(15) -0.0430(29) 1. 0 d
P2 P5+ 4 a 0.3285(10) 0.3916(14) -0.4435(32) 1. 0 d
P3 P5+ 4 a 0.0297(8) 0.2898(14) 0.0511(26) 1. 0 d
P4 P5+ 4 a 0.0258(8) 0.2936(14) 0.4589(25) 1. 0 d
O1 O2- 4 a 0.1534(8) 0.5488(13) 0.2773(48) 1. 0 d
O2 O2- 4 a 0.1560(14) 0.7569(23) 0.4344(40) 1. 0 d
O3 O2- 4 a 0.1436(14) 0.7662(22) 0.0641(44) 1. 0 d
O4 O2- 4 a 0.0273(16) 0.6255(25) 0.46303(37) 1. 0 d
O5 O2- 4 a 0.0177(16) 0.6289(25) 0.0933(37) 1. 0 d
O6 O2- 4 a 0.1093(19) 0.3465(25) 0.0540(57) 1. 0 d
O7 O2- 4 a 0.1092(19) 0.3299(25) 0.4523(52) 1. 0 d
O8 O2- 4 a 0.2638(12) 0.4137(20) 0.4163(33) 1. 0 d
O9 O2- 4 a 0.2216(10) 0.2074(16) 0.2410(59) 1. 0 d
O10 O2- 4 a 0.2504(11) 0.4086(19) 0.0433(38) 1. 0 d
O11 O2- 4 a 0.0327(13) 0.1702(24) -0.0117(37) 1. 0 d
O12 O2- 4 a 0.0071(14) 0.0095(20) 0.2699(64) 1. 0 d
O13 O2- 4 a -0.0181(13) -0.1649(23) 0.0486(45) 1. 0 d
O14 O2- 4 a -0.1101(14) 0.0328(22) 0.0604(40) 1. 0 d
O15 O2- 4 a 0.1112(14) -0.0263(22) 0.0309(43) 1. 0 d
O16 O2- 4 a -0.0078(8) 0.2921(13) 0.2483(53) 1. 0 d
O17 O2- 4 a 0.3022(12) 0.4297(19) -0.237(12) 1. 0 d

loop_
_atom_type_symbol
_atom_type_oxidation_number
V4+ 4.000
K1+ 1.000
P5+ 5.000
O2- -2.000
